data_1100358
loop_
_publ_author_name
'Boche, Gernot'
'Fraenkel, Gideon'
'Cabral, Jose'
'Harms, Klaus'
'Van Eikema Hommes, Nicolaas J. R.'
'Lohrenz, John'
'Marsch, Michael'
'Schleyer, Paul v. R.'

_publ_section_title
;
 exo,exo-[1,3-Bis(trimethylsilyl)allyl]lithium-N,N,N',N'-tetramethylethylenediamine
 complex: crystal structure and dynamics in solution
;
_journal_coden_ASTM JACSAT
_journal_issue 5
_journal_name_full 'Journal of the American Chemical Society'
_journal_page_first 1562
_journal_page_last 1565
_journal_paper_doi 10.1021/ja00031a004
_journal_volume 114
_journal_year 1992
_chemical_formula_sum 'C15 H37 Li N2 Si2'
_space_group_IT_number 15
_symmetry_cell_setting monoclinic
_symmetry_space_group_name_Hall '-C 2yc'
_symmetry_space_group_name_H-M 'C 1 2/c 1'
_cell_angle_alpha 90
_cell_angle_beta 101.28(5)
_cell_angle_gamma 90
_cell_formula_units_Z 8
_cell_length_a 19.69(3)
_cell_length_b 11.788(2)
_cell_length_c 19.56(2)
_cod_original_sg_symbol_H-M 'C 2/c'
_cod_original_formula_sum 'C15 H37 Li1 N2 Si2'
_cod_database_code 1100358

loop_
_symmetry_equiv_pos_site_id
_symmetry_equiv_pos_as_xyz
1 x,y,z
2 1/2+x,1/2+y,z
3 -x,y,1/2-z
4 1/2-x,1/2+y,1/2-z
5 -x,-y,-z
6 -1/2-x,-1/2-y,-z
7 x,-y,-1/2+z
8 -1/2+x,-1/2-y,-1/2+z

loop_
_atom_site_label
_atom_site_type_symbol
_atom_site_fract_x
_atom_site_fract_y
_atom_site_fract_z
Si1 Si 0.3605(1) 0.0380(1) 0.6437(1)
Si2 Si 0.1035(1) -0.2026(1) 0.5818(1)
N1 N 0.1374(2) 0.1837(3) 0.6463(2)
N2 N 0.1594(2) 0.0693(3) 0.7819(2)
C1 C 0.2893(2) -0.0333(4) 0.6724(2)
C2 C 0.2334(2) -0.0888(4) 0.6278(2)
C3 C 0.1766(2) -0.1433(4) 0.6444(2)
C4 C 0.3947(3) 0.1525(4) 0.7077(3)
C5 C 0.4360(2) -0.0559(5) 0.6401(3)
C6 C 0.3314(3) 0.1000(5) 0.5539(3)
C7 C 0.1050(3) -0.1500(5) 0.4908(2)
C8 C 0.1017(3) -0.3598(4) 0.5767(3)
C9 C 0.0202(2) -0.1599(5) 0.6060(3)
C10 C 0.0924(3) 0.2037(5) 0.6975(3)
C11 C 0.1310(3) 0.1843(4) 0.7720(3)
C12 C 0.0950(3) 0.1757(5) 0.5744(3)
C13 C 0.1859(3) 0.2768(4) 0.6480(3)
C14 C 0.2171(3) 0.0692(5) 0.8429(3)
C15 C 0.1073(3) -0.0095(5) 0.7940(3)
Li1 Li 0.1877(4) 0.0366(7) 0.6865(4)
H1 H 0.2899(22) -0.0479(40) 0.7184(24)
H2 H 0.2291(21) -0.0847(38) 0.5772(23)
H3 H 0.1821(22) -0.1556(40) 0.6903(33)
H4 H 0.36090 0.20780 0.71470
H5 H 0.43260 0.18980 0.69260
H6 H 0.41150 0.11320 0.75060
H7 H 0.42060 -0.11590 0.60760
H8 H 0.45200 -0.08750 0.68570
H9 H 0.47310 -0.01530 0.62580
H10 H 0.29730 0.15780 0.55520
H11 H 0.31150 0.04110 0.52230
H12 H 0.37040 0.13250 0.53820
H13 H 0.06830 -0.18330 0.45740
H14 H 0.14880 -0.17580 0.48220
H15 H 0.10260 -0.06890 0.48690
H16 H 0.13980 -0.38320 0.55600
H17 H 0.05910 -0.38650 0.54870
H18 H 0.10710 -0.39110 0.62280
H19 H 0.01010 -0.08150 0.59500
H20 H 0.02190 -0.17230 0.65480
H21 H -0.01530 -0.20660 0.57930
H22 H 0.05400 0.15200 0.68780
H23 H 0.07440 0.27950 0.69270
H24 H 0.16800 0.23840 0.78230
H25 H 0.10030 0.19710 0.80390
H26 H 0.06380 0.11280 0.57300
H27 H 0.12570 0.16210 0.54270
H28 H 0.06900 0.24380 0.56090
H29 H 0.21730 0.28150 0.69210
H30 H 0.16150 0.34740 0.63850
H31 H 0.21140 0.26150 0.61190
H32 H 0.25410 0.11870 0.83670
H33 H 0.23330 -0.00790 0.84600
H34 H 0.20190 0.08900 0.88510
H35 H 0.07110 -0.01230 0.75330
H36 H 0.08870 0.01650 0.83310
H37 H 0.12670 -0.08390 0.80360

loop_
_atom_type_symbol
_atom_type_radius_bond
C 0.68
H 0.23
Li 1.19
N 0.68
Si 1.20
